data_4034486
loop_
_publ_author_name
'Chang, Meng-Yang'
'Wu, Yan-Shin'
'Tsai, Yu-Lin'
'Chen, Hsing-Yin'

_publ_section_title
;
 Synthesis of 2-Sulfonyl Indenes and Indanes.
;
_journal_issue 18
_journal_name_full 'The Journal of organic chemistry'
_journal_page_first 11699
_journal_page_last 11723
_journal_paper_doi 10.1021/acs.joc.9b01606
_journal_volume 84
_journal_year 2019
_chemical_formula_sum 'C22 H17 N O2 S'
_chemical_formula_weight 359.42
_space_group_crystal_system monoclinic
_space_group_IT_number 14
_space_group_name_Hall '-P 2ybc'
_space_group_name_H-M_alt 'P 1 21/c 1'
_atom_sites_solution_hydrogens geom
_audit_creation_method SHELXL-2014/6
_cell_angle_alpha 90
_cell_angle_beta 93.281(3)
_cell_angle_gamma 90
_cell_formula_units_Z 4
_cell_length_a 12.5407(14)
_cell_length_b 5.3966(6)
_cell_length_c 25.050(3)
_cell_measurement_reflns_used 2783
_cell_measurement_temperature 100(2)
_cell_measurement_theta_max 26.4314
_cell_measurement_theta_min 3.2543
_cell_volume 1692.5(3)
_computing_cell_refinement 'SAINT V8.34A (Bruker AXS Inc., 2013)'
_computing_data_collection 'Bruker APEX2'
_computing_data_reduction 'SAINT V8.34A (Bruker AXS Inc., 2013)'
_computing_molecular_graphics 'Bruker SHELXTL'
_computing_publication_material 'Bruker SHELXTL'
_computing_structure_refinement 'SHELXL-2014/6 (Sheldrick, 2014)'
_diffrn_ambient_temperature 100(2)
_diffrn_detector_area_resol_mean 8.3333
_diffrn_measured_fraction_theta_full 1.000
_diffrn_measured_fraction_theta_max 0.998
_diffrn_measurement_device_type 'Bruker APEX-II CCD'
_diffrn_measurement_method '\f and \w scans'
_diffrn_radiation_type MoK\a
_diffrn_radiation_wavelength 0.71073
_diffrn_reflns_av_R_equivalents 0.0442
_diffrn_reflns_av_unetI/netI 0.0433
_diffrn_reflns_Laue_measured_fraction_full 1.000
_diffrn_reflns_Laue_measured_fraction_max 0.998
_diffrn_reflns_limit_h_max 15
_diffrn_reflns_limit_h_min -15
_diffrn_reflns_limit_k_max 6
_diffrn_reflns_limit_k_min -6
_diffrn_reflns_limit_l_max 31
_diffrn_reflns_limit_l_min -31
_diffrn_reflns_number 14167
_diffrn_reflns_point_group_measured_fraction_full 1.000
_diffrn_reflns_point_group_measured_fraction_max 0.998
_diffrn_reflns_theta_full 25.242
_diffrn_reflns_theta_max 26.451
_diffrn_reflns_theta_min 1.626
_exptl_absorpt_coefficient_mu 0.208
_exptl_absorpt_correction_T_max 0.9485
_exptl_absorpt_correction_T_min 0.8607
_exptl_absorpt_correction_type multi-scan
_exptl_absorpt_process_details 'SADABS V2014/4 (Bruker AXS Inc.)'
_exptl_crystal_colour colorless
_exptl_crystal_density_diffrn 1.411
_exptl_crystal_density_meas ?
_exptl_crystal_density_method 'not measured'
_exptl_crystal_description columnar
_exptl_crystal_F_000 752
_exptl_crystal_size_max 0.20
_exptl_crystal_size_mid 0.05
_exptl_crystal_size_min 0.05
_refine_diff_density_max 0.298
_refine_diff_density_min -0.421
_refine_diff_density_rms 0.055
_refine_ls_extinction_method none
_refine_ls_goodness_of_fit_ref 1.044
_refine_ls_hydrogen_treatment constr
_refine_ls_matrix_type full
_refine_ls_number_parameters 236
_refine_ls_number_reflns 3485
_refine_ls_number_restraints 0
_refine_ls_restrained_S_all 1.044
_refine_ls_R_factor_all 0.0542
_refine_ls_R_factor_gt 0.0387
_refine_ls_shift/su_max 0.002
_refine_ls_shift/su_mean 0.000
_refine_ls_structure_factor_coef Fsqd
_refine_ls_weighting_details 'w=1/[\s^2^(Fo^2^)+(0.0435P)^2^+0.5435P] where P=(Fo^2^+2Fc^2^)/3'
_refine_ls_weighting_scheme calc
_refine_ls_wR_factor_gt 0.0895
_refine_ls_wR_factor_ref 0.0970
_reflns_Friedel_coverage 0.000
_reflns_number_gt 2734
_reflns_number_total 3485
_reflns_threshold_expression 'I > 2\s(I)'
_cod_data_source_file jo9b01606_si_001.cif
_cod_data_source_block mo_171161lt_0m
_cod_depositor_comments
;
The following automatic conversions were performed:

data item '_exptl_crystal_density_meas' value 'not measured' was
changed to '?' -- the value is perceived as not measured.

Automatic conversion script
Id: cif_fix_values 6909 2019-04-08 15:41:33Z antanas 
;
_cod_original_sg_symbol_H-M 'P 21/c'
_cod_database_code 4034486
_shelx_space_group_comment
;
The symmetry employed for this shelxl refinement is uniquely defined
by the following loop, which should always be used as a source of
symmetry information in preference to the above space-group names.
They are only intended as comments.
;
_shelxl_version_number 2014/6

loop_
_space_group_symop_operation_xyz
'x, y, z'
'-x, y+1/2, -z+1/2'
'-x, -y, -z'
'x, -y-1/2, z-1/2'

loop_
_atom_site_label
_atom_site_type_symbol
_atom_site_fract_x
_atom_site_fract_y
_atom_site_fract_z
_atom_site_U_iso_or_equiv
_atom_site_adp_type
_atom_site_occupancy
_atom_site_site_symmetry_order
_atom_site_calc_flag
_atom_site_refinement_flags_posn
_atom_site_refinement_flags_adp
S1 S 0.67918(3) 0.35866(9) 0.60525(2) 0.01585(13) Uani 1 1 d . .
O1 O 0.56970(10) 0.3156(3) 0.58643(5) 0.0218(3) Uani 1 1 d . .
O2 O 0.75054(10) 0.1515(2) 0.61059(5) 0.0201(3) Uani 1 1 d . .
N1 N 0.87628(11) 0.8238(3) 0.53205(5) 0.0152(3) Uani 1 1 d . .
C1 C 0.63995(16) 0.8135(4) 0.82377(7) 0.0280(5) Uani 1 1 d . .
H1 H 0.5670 0.7838 0.8344 0.042 Uiso 1 1 calc R U
H3 H 0.6534 0.9922 0.8226 0.042 Uiso 1 1 calc R U
H17 H 0.6909 0.7361 0.8498 0.042 Uiso 1 1 calc R U
C2 C 0.65312(14) 0.7032(4) 0.76932(7) 0.0197(4) Uani 1 1 d . .
C3 C 0.60231(14) 0.8113(4) 0.72422(7) 0.0198(4) Uani 1 1 d . .
H14 H 0.5601 0.9555 0.7281 0.024 Uiso 1 1 calc R U
C4 C 0.61228(14) 0.7121(4) 0.67373(7) 0.0183(4) Uani 1 1 d . .
H13 H 0.5767 0.7862 0.6433 0.022 Uiso 1 1 calc R U
C5 C 0.67515(13) 0.5029(4) 0.66840(6) 0.0155(4) Uani 1 1 d . .
C6 C 0.73047(13) 0.5840(4) 0.56220(6) 0.0152(4) Uani 1 1 d . .
C7 C 0.84051(13) 0.6575(4) 0.56500(6) 0.0145(4) Uani 1 1 d . .
C8 C 0.92036(13) 0.5684(4) 0.60743(6) 0.0158(4) Uani 1 1 d . .
C9 C 0.93883(14) 0.7144(4) 0.65263(7) 0.0201(4) Uani 1 1 d . .
H7 H 0.8985 0.8613 0.6568 0.024 Uiso 1 1 calc R U
C10 C 1.01607(15) 0.6462(4) 0.69174(7) 0.0244(5) Uani 1 1 d . .
H6 H 1.0286 0.7470 0.7226 0.029 Uiso 1 1 calc R U
C11 C 1.07484(14) 0.4326(4) 0.68602(7) 0.0214(4) Uani 1 1 d . .
H2 H 1.1277 0.3862 0.7128 0.026 Uiso 1 1 calc R U
C12 C 0.71652(14) 0.4962(4) 0.76281(7) 0.0211(4) Uani 1 1 d . .
H16 H 0.7524 0.4228 0.7933 0.025 Uiso 1 1 calc R U
C13 C 0.72859(14) 0.3937(4) 0.71237(7) 0.0189(4) Uani 1 1 d . .
H15 H 0.7724 0.2523 0.7082 0.023 Uiso 1 1 calc R U
C14 C 0.65945(13) 0.6949(4) 0.52596(6) 0.0164(4) Uani 1 1 d . .
H12 H 0.5866 0.6455 0.5236 0.020 Uiso 1 1 calc R U
C15 C 0.69545(13) 0.8826(4) 0.49233(6) 0.0157(4) Uani 1 1 d . .
C16 C 0.80611(13) 0.9394(4) 0.49623(6) 0.0150(4) Uani 1 1 d . .
C17 C 1.05652(15) 0.2861(4) 0.64099(7) 0.0237(4) Uani 1 1 d . .
H5 H 1.0968 0.1388 0.6370 0.028 Uiso 1 1 calc R U
C18 C 0.97946(14) 0.3537(4) 0.60159(7) 0.0212(4) Uani 1 1 d . .
H4 H 0.9673 0.2531 0.5707 0.025 Uiso 1 1 calc R U
C19 C 0.84524(14) 1.1288(4) 0.46390(6) 0.0185(4) Uani 1 1 d . .
H11 H 0.9196 1.1637 0.4650 0.022 Uiso 1 1 calc R U
C20 C 0.77598(14) 1.2627(4) 0.43086(7) 0.0212(4) Uani 1 1 d . .
H10 H 0.8026 1.3925 0.4097 0.025 Uiso 1 1 calc R U
C21 C 0.66547(15) 1.2100(4) 0.42791(7) 0.0214(4) Uani 1 1 d . .
H9 H 0.6182 1.3066 0.4054 0.026 Uiso 1 1 calc R U
C22 C 0.62614(14) 1.0207(4) 0.45732(7) 0.0192(4) Uani 1 1 d . .
H8 H 0.5521 0.9821 0.4542 0.023 Uiso 1 1 calc R U

loop_
_atom_site_aniso_label
_atom_site_aniso_U_11
_atom_site_aniso_U_22
_atom_site_aniso_U_33
_atom_site_aniso_U_23
_atom_site_aniso_U_13
_atom_site_aniso_U_12
S1 0.0158(2) 0.0142(3) 0.0180(2) -0.00295(18) 0.00494(15) -0.00413(19)
O1 0.0183(6) 0.0244(9) 0.0228(6) -0.0033(6) 0.0027(5) -0.0092(6)
O2 0.0236(7) 0.0117(8) 0.0258(7) -0.0020(5) 0.0076(5) -0.0004(6)
N1 0.0140(7) 0.0150(9) 0.0168(7) -0.0020(6) 0.0024(5) -0.0001(6)
C1 0.0290(11) 0.0332(14) 0.0223(10) -0.0070(9) 0.0070(8) -0.0042(10)
C2 0.0176(9) 0.0223(12) 0.0197(9) -0.0039(8) 0.0067(7) -0.0064(8)
C3 0.0188(9) 0.0167(12) 0.0244(9) -0.0026(8) 0.0065(7) 0.0006(8)
C4 0.0174(9) 0.0188(12) 0.0189(9) 0.0004(7) 0.0012(7) -0.0004(8)
C5 0.0142(8) 0.0146(11) 0.0180(8) -0.0009(7) 0.0049(6) -0.0048(8)
C6 0.0164(8) 0.0136(11) 0.0158(8) -0.0040(7) 0.0040(6) -0.0020(8)
C7 0.0154(8) 0.0132(10) 0.0153(8) -0.0042(7) 0.0045(6) -0.0012(8)
C8 0.0135(8) 0.0154(11) 0.0188(8) 0.0018(7) 0.0043(6) -0.0043(8)
C9 0.0194(9) 0.0190(12) 0.0221(9) -0.0015(8) 0.0022(7) 0.0043(8)
C10 0.0221(10) 0.0328(14) 0.0183(9) -0.0043(8) 0.0011(7) 0.0026(9)
C11 0.0162(9) 0.0284(13) 0.0196(9) 0.0079(8) 0.0005(7) 0.0003(9)
C12 0.0210(9) 0.0229(13) 0.0191(9) 0.0007(8) -0.0004(7) -0.0031(9)
C13 0.0176(9) 0.0165(11) 0.0228(9) -0.0006(8) 0.0026(7) -0.0003(8)
C14 0.0125(8) 0.0187(11) 0.0183(8) -0.0062(7) 0.0030(6) -0.0027(8)
C15 0.0163(8) 0.0175(11) 0.0132(8) -0.0050(7) 0.0018(6) -0.0021(8)
C16 0.0150(8) 0.0156(11) 0.0146(8) -0.0036(7) 0.0030(6) -0.0009(8)
C17 0.0203(9) 0.0180(12) 0.0326(10) 0.0036(8) 0.0008(8) 0.0033(9)
C18 0.0204(9) 0.0171(11) 0.0261(10) -0.0039(8) 0.0009(7) 0.0000(8)
C19 0.0165(9) 0.0218(12) 0.0175(8) -0.0001(7) 0.0030(6) -0.0028(8)
C20 0.0230(9) 0.0225(12) 0.0185(9) 0.0037(8) 0.0038(7) -0.0040(9)
C21 0.0216(9) 0.0254(13) 0.0166(8) 0.0027(8) -0.0030(7) -0.0011(9)
C22 0.0150(9) 0.0252(12) 0.0171(8) -0.0036(8) -0.0003(6) -0.0020(8)

loop_
_atom_type_symbol
_atom_type_description
_atom_type_scat_dispersion_real
_atom_type_scat_dispersion_imag
_atom_type_scat_source
C C 0.0033 0.0016 'International Tables Vol C Tables 4.2.6.8 and 6.1.1.4'
H H 0.0000 0.0000 'International Tables Vol C Tables 4.2.6.8 and 6.1.1.4'
N N 0.0061 0.0033 'International Tables Vol C Tables 4.2.6.8 and 6.1.1.4'
O O 0.0106 0.0060 'International Tables Vol C Tables 4.2.6.8 and 6.1.1.4'
S S 0.1246 0.1234 'International Tables Vol C Tables 4.2.6.8 and 6.1.1.4'

loop_
_geom_angle_atom_site_label_1
_geom_angle_atom_site_label_2
_geom_angle_atom_site_label_3
_geom_angle
O2 S1 O1 118.79(9)
O2 S1 C5 108.05(8)
O1 S1 C5 106.73(8)
O2 S1 C6 110.23(8)
O1 S1 C6 106.45(8)
C5 S1 C6 105.84(9)
C7 N1 C16 119.47(15)
C2 C1 H1 109.5
C2 C1 H3 109.5
H1 C1 H3 109.5
C2 C1 H17 109.5
H1 C1 H17 109.5
H3 C1 H17 109.5
C12 C2 C3 118.75(16)
C12 C2 C1 121.22(17)
C3 C2 C1 120.02(18)
C4 C3 C2 121.17(19)
C4 C3 H14 119.4
C2 C3 H14 119.4
C3 C4 C5 118.91(17)
C3 C4 H13 120.5
C5 C4 H13 120.5
C13 C5 C4 121.35(16)
C13 C5 S1 119.12(14)
C4 C5 S1 119.35(13)
C14 C6 C7 119.87(17)
C14 C6 S1 117.26(13)
C7 C6 S1 122.85(13)
N1 C7 C6 121.33(16)
N1 C7 C8 115.23(15)
C6 C7 C8 123.27(16)
C18 C8 C9 119.66(17)
C18 C8 C7 122.19(16)
C9 C8 C7 118.06(17)
C10 C9 C8 120.19(18)
C10 C9 H7 119.9
C8 C9 H7 119.9
C11 C10 C9 120.23(18)
C11 C10 H6 119.9
C9 C10 H6 119.9
C10 C11 C17 119.77(17)
C10 C11 H2 120.1
C17 C11 H2 120.1
C2 C12 C13 121.23(17)
C2 C12 H16 119.4
C13 C12 H16 119.4
C5 C13 C12 118.56(18)
C5 C13 H15 120.7
C12 C13 H15 120.7
C6 C14 C15 119.44(16)
C6 C14 H12 120.3
C15 C14 H12 120.3
C14 C15 C22 122.98(16)
C14 C15 C16 117.38(16)
C22 C15 C16 119.59(17)
N1 C16 C19 118.33(15)
N1 C16 C15 122.39(16)
C19 C16 C15 119.22(16)
C11 C17 C18 120.28(19)
C11 C17 H5 119.9
C18 C17 H5 119.9
C8 C18 C17 119.87(18)
C8 C18 H4 120.1
C17 C18 H4 120.1
C20 C19 C16 119.99(17)
C20 C19 H11 120.0
C16 C19 H11 120.0
C19 C20 C21 120.75(18)
C19 C20 H10 119.6
C21 C20 H10 119.6
C22 C21 C20 120.34(18)
C22 C21 H9 119.8
C20 C21 H9 119.8
C21 C22 C15 120.04(17)
C21 C22 H8 120.0
C15 C22 H8 120.0

loop_
_geom_bond_atom_site_label_1
_geom_bond_atom_site_label_2
_geom_bond_distance
S1 O2 1.4335(14)
S1 O1 1.4447(13)
S1 C5 1.7664(17)
S1 C6 1.7705(19)
N1 C7 1.316(2)
N1 C16 1.370(2)
C1 C2 1.506(2)
C1 H1 0.9800
C1 H3 0.9800
C1 H17 0.9800
C2 C12 1.386(3)
C2 C3 1.393(3)
C3 C4 1.385(2)
C3 H14 0.9500
C4 C5 1.388(3)
C4 H13 0.9500
C5 C13 1.387(2)
C6 C14 1.372(2)
C6 C7 1.434(2)
C7 C8 1.497(2)
C8 C18 1.388(3)
C8 C9 1.388(3)
C9 C10 1.387(3)
C9 H7 0.9500
C10 C11 1.380(3)
C10 H6 0.9500
C11 C17 1.386(3)
C11 H2 0.9500
C12 C13 1.395(2)
C12 H16 0.9500
C13 H15 0.9500
C14 C15 1.408(3)
C14 H12 0.9500
C15 C22 1.412(3)
C15 C16 1.419(2)
C16 C19 1.410(3)
C17 C18 1.390(3)
C17 H5 0.9500
C18 H4 0.9500
C19 C20 1.371(3)
C19 H11 0.9500
C20 C21 1.413(3)
C20 H10 0.9500
C21 C22 1.368(3)
C21 H9 0.9500
C22 H8 0.9500
